data_4033753
loop_
_publ_author_name
'Luo, Qin'
'Huang, Rong'
'Xiao, Qiang'
'Yao, Yuan'
'Lin, Jun'
'Yan, Sheng-Jiao'

_publ_section_title
;
 Highly Selective Synthesis of 2-Amino-4,6-diarylpyridine Derivatives by
 the Cascade Reaction of 1,1-Enediamines with \a,\b-Unsaturated Ketones.
;
_journal_issue 4
_journal_name_full 'The Journal of organic chemistry'
_journal_page_first 1999
_journal_page_last 2011
_journal_paper_doi 10.1021/acs.joc.8b03008
_journal_volume 84
_journal_year 2019
_chemical_formula_sum 'C24 H18 Cl F N2'
_chemical_formula_weight 388.85
_space_group_crystal_system orthorhombic
_space_group_IT_number 56
_space_group_name_Hall '-P 2ab 2ac'
_space_group_name_H-M_alt 'P c c n'
_atom_sites_solution_hydrogens geom
_audit_creation_method SHELXL-2014
_cell_angle_alpha 90
_cell_angle_beta 90
_cell_angle_gamma 90
_cell_formula_units_Z 8
_cell_length_a 18.220(4)
_cell_length_b 23.595(5)
_cell_length_c 8.884(2)
_cell_measurement_reflns_used 2042
_cell_measurement_temperature 297(2)
_cell_measurement_theta_max 20.7595
_cell_measurement_theta_min 2.6928
_cell_volume 3819.2(14)
_computing_cell_refinement 'Bruker SMART'
_computing_data_collection 'Bruker SMART'
_computing_data_reduction 'Bruker SAINT'
_computing_molecular_graphics 'SHELXL-2014 (Sheldrick, 2014)'
_computing_publication_material 'SHELXL-2014 (Sheldrick, 2014)'
_computing_structure_refinement 'SHELXL-2014 (Sheldrick, 2014)'
_computing_structure_solution 'SHELXL-2014 (Sheldrick, 2014)'
_diffrn_ambient_temperature 293(2)
_diffrn_measured_fraction_theta_full 0.971
_diffrn_measured_fraction_theta_max 1.000
_diffrn_measurement_device_type 'CCD area detector'
_diffrn_measurement_method 'phi and omega scans'
_diffrn_radiation_type MoK\a
_diffrn_radiation_wavelength 0.71073
_diffrn_reflns_av_R_equivalents 0.0626
_diffrn_reflns_av_unetI/netI 0.0454
_diffrn_reflns_Laue_measured_fraction_full 0.971
_diffrn_reflns_Laue_measured_fraction_max 1.000
_diffrn_reflns_limit_h_max 21
_diffrn_reflns_limit_h_min -20
_diffrn_reflns_limit_k_max 25
_diffrn_reflns_limit_k_min -28
_diffrn_reflns_limit_l_max 10
_diffrn_reflns_limit_l_min -9
_diffrn_reflns_number 20265
_diffrn_reflns_point_group_measured_fraction_full 0.971
_diffrn_reflns_point_group_measured_fraction_max 1.000
_diffrn_reflns_theta_full 25.242
_diffrn_reflns_theta_max 24.993
_diffrn_reflns_theta_min 1.726
_diffrn_source 'sealed tube'
_exptl_absorpt_coefficient_mu 0.221
_exptl_absorpt_correction_T_max 0.970
_exptl_absorpt_correction_T_min 0.945
_exptl_absorpt_correction_type multi-scan
_exptl_absorpt_process_details sadabs
_exptl_crystal_colour colourless
_exptl_crystal_density_diffrn 1.353
_exptl_crystal_description block
_exptl_crystal_F_000 1616
_exptl_crystal_size_max 0.260
_exptl_crystal_size_mid 0.180
_exptl_crystal_size_min 0.140
_refine_diff_density_max 0.174
_refine_diff_density_min -0.227
_refine_diff_density_rms 0.036
_refine_ls_extinction_method none
_refine_ls_goodness_of_fit_ref 0.994
_refine_ls_hydrogen_treatment constr
_refine_ls_matrix_type full
_refine_ls_number_parameters 253
_refine_ls_number_reflns 3367
_refine_ls_number_restraints 0
_refine_ls_restrained_S_all 0.994
_refine_ls_R_factor_all 0.1006
_refine_ls_R_factor_gt 0.0448
_refine_ls_shift/su_max 0.000
_refine_ls_shift/su_mean 0.000
_refine_ls_structure_factor_coef Fsqd
_refine_ls_weighting_details 'w=1/[\s^2^(Fo^2^)+(0.0609P)^2^] where P=(Fo^2^+2Fc^2^)/3'
_refine_ls_weighting_scheme calc
_refine_ls_wR_factor_gt 0.1068
_refine_ls_wR_factor_ref 0.1252
_reflns_Friedel_coverage 0.000
_reflns_number_gt 1873
_reflns_number_total 3367
_reflns_threshold_expression 'I > 2\s(I)'
_cod_data_source_file jo8b03008_si_003.cif
_cod_data_source_block 1
_cod_original_cell_volume 3819.3(15)
_cod_database_code 4033753
_shelx_space_group_comment
;
The symmetry employed for this shelxl refinement is uniquely defined
by the following loop, which should always be used as a source of
symmetry information in preference to the above space-group names.
They are only intended as comments.
;
_shelx_estimated_absorpt_t_min 0.945
_shelx_estimated_absorpt_t_max 0.970
_shelxl_version_number 2014-3

loop_
_space_group_symop_operation_xyz
'x, y, z'
'-x+1/2, -y+1/2, z'
'-x, y+1/2, -z+1/2'
'x+1/2, -y, -z+1/2'
'-x, -y, -z'
'x-1/2, y-1/2, -z'
'x, -y-1/2, z-1/2'
'-x-1/2, y, z-1/2'

loop_
_atom_site_label
_atom_site_type_symbol
_atom_site_fract_x
_atom_site_fract_y
_atom_site_fract_z
_atom_site_U_iso_or_equiv
_atom_site_adp_type
_atom_site_occupancy
_atom_site_site_symmetry_order
_atom_site_calc_flag
_atom_site_refinement_flags_posn
_atom_site_refinement_flags_adp
Cl1 Cl 1.10858(4) 0.38965(3) 1.07804(8) 0.0831(3) Uani 1 1 d . .
C12 C 0.94895(12) 0.45346(9) 0.7244(2) 0.0503(6) Uani 1 1 d . .
C4 C 0.89310(12) 0.52892(10) 0.5607(3) 0.0541(6) Uani 1 1 d . .
H4 H 0.9318 0.5530 0.5845 0.065 Uiso 1 1 calc R U
C5 C 0.89179(12) 0.47474(10) 0.6186(3) 0.0511(6) Uani 1 1 d . .
N1 N 0.83735(11) 0.43777(8) 0.5853(2) 0.0594(5) Uani 1 1 d . .
C3 C 0.83669(12) 0.54827(9) 0.4661(3) 0.0521(6) Uani 1 1 d . .
C17 C 0.94543(13) 0.39815(10) 0.7797(3) 0.0637(7) Uani 1 1 d . .
H17 H 0.9088 0.3741 0.7446 0.076 Uiso 1 1 calc R U
C6 C 0.83633(12) 0.60726(9) 0.4063(3) 0.0537(6) Uani 1 1 d . .
C19 C 0.67152(13) 0.33603(10) 0.5808(3) 0.0635(7) Uani 1 1 d . .
C15 C 1.04926(13) 0.41314(11) 0.9372(3) 0.0590(6) Uani 1 1 d . .
C1 C 0.78504(13) 0.45511(10) 0.4913(3) 0.0622(7) Uani 1 1 d . .
C2 C 0.78161(13) 0.51032(10) 0.4319(3) 0.0622(7) Uani 1 1 d . .
H2 H 0.7427 0.5211 0.3705 0.075 Uiso 1 1 calc R U
C14 C 1.05630(14) 0.46714(11) 0.8808(3) 0.0670(7) Uani 1 1 d . .
H14 H 1.0945 0.4903 0.9130 0.080 Uiso 1 1 calc R U
C16 C 0.99511(14) 0.37800(10) 0.8856(3) 0.0660(7) Uani 1 1 d . .
H16 H 0.9916 0.3410 0.9211 0.079 Uiso 1 1 calc R U
C10 C 0.87308(15) 0.70533(10) 0.4243(3) 0.0719(8) Uani 1 1 d . .
H10 H 0.8981 0.7338 0.4752 0.086 Uiso 1 1 calc R U
C7 C 0.79932(13) 0.62096(10) 0.2735(3) 0.0628(7) Uani 1 1 d . .
H7 H 0.7741 0.5928 0.2217 0.075 Uiso 1 1 calc R U
C11 C 0.87299(13) 0.65074(10) 0.4809(3) 0.0633(7) Uani 1 1 d . .
H11 H 0.8978 0.6430 0.5701 0.076 Uiso 1 1 calc R U
C13 C 1.00648(14) 0.48672(10) 0.7762(3) 0.0630(7) Uani 1 1 d . .
H13 H 1.0116 0.5234 0.7393 0.076 Uiso 1 1 calc R U
C9 C 0.83659(14) 0.71761(11) 0.2937(3) 0.0738(8) Uani 1 1 d . .
H9 H 0.8368 0.7544 0.2563 0.089 Uiso 1 1 calc R U
C18 C 0.73404(14) 0.35691(10) 0.4864(4) 0.0828(9) Uani 1 1 d . .
H18A H 0.7797 0.3490 0.5385 0.099 Uiso 1 1 calc R U
H18B H 0.7346 0.3359 0.3925 0.099 Uiso 1 1 calc R U
C24 C 0.64455(15) 0.28160(10) 0.5602(3) 0.0705(7) Uani 1 1 d . .
H24 H 0.6654 0.2585 0.4869 0.085 Uiso 1 1 calc R U
N2 N 0.73080(11) 0.41708(9) 0.4523(3) 0.0917(8) Uani 1 1 d . .
H2A H 0.6929 0.4297 0.4052 0.110 Uiso 1 1 calc R U
C8 C 0.79956(14) 0.67565(11) 0.2178(3) 0.0722(7) Uani 1 1 d . .
H8 H 0.7747 0.6841 0.1291 0.087 Uiso 1 1 calc R U
F1 F 0.49991(11) 0.27526(9) 0.8348(2) 0.1273(7) Uani 1 1 d . .
C22 C 0.55697(16) 0.29506(14) 0.7516(4) 0.0828(9) Uani 1 1 d . .
C21 C 0.58131(18) 0.34842(14) 0.7782(4) 0.0888(9) Uani 1 1 d . .
H21 H 0.5600 0.3706 0.8529 0.107 Uiso 1 1 calc R U
C20 C 0.63868(17) 0.36931(12) 0.6913(4) 0.0811(9) Uani 1 1 d . .
H20 H 0.6554 0.4061 0.7073 0.097 Uiso 1 1 calc R U
C23 C 0.58715(16) 0.26085(12) 0.6464(4) 0.0808(8) Uani 1 1 d . .
H23 H 0.5698 0.2242 0.6322 0.097 Uiso 1 1 calc R U

loop_
_atom_site_aniso_label
_atom_site_aniso_U_11
_atom_site_aniso_U_22
_atom_site_aniso_U_33
_atom_site_aniso_U_23
_atom_site_aniso_U_13
_atom_site_aniso_U_12
Cl1 0.0859(5) 0.0967(6) 0.0666(5) 0.0099(4) -0.0107(4) 0.0148(4)
C12 0.0521(14) 0.0489(14) 0.0500(14) 0.0017(11) 0.0078(12) 0.0017(11)
C4 0.0551(14) 0.0525(14) 0.0547(15) 0.0005(12) 0.0014(12) -0.0033(11)
C5 0.0522(14) 0.0501(14) 0.0511(14) -0.0015(11) 0.0074(12) 0.0031(12)
N1 0.0512(12) 0.0539(12) 0.0730(15) 0.0060(10) 0.0006(11) -0.0036(10)
C3 0.0523(14) 0.0529(14) 0.0512(15) -0.0011(12) 0.0089(12) 0.0031(12)
C17 0.0608(16) 0.0554(16) 0.0749(18) 0.0054(13) -0.0028(14) -0.0036(12)
C6 0.0517(14) 0.0549(15) 0.0545(16) 0.0028(12) 0.0076(12) 0.0048(12)
C19 0.0572(16) 0.0539(16) 0.0794(19) -0.0001(14) -0.0171(14) -0.0004(13)
C15 0.0610(16) 0.0666(17) 0.0494(15) 0.0029(13) 0.0052(12) 0.0119(14)
C1 0.0465(14) 0.0583(16) 0.0818(19) 0.0046(14) 0.0007(14) -0.0047(12)
C2 0.0530(15) 0.0600(16) 0.0734(18) 0.0039(14) -0.0063(13) 0.0007(12)
C14 0.0640(17) 0.0647(17) 0.0722(19) 0.0011(14) -0.0050(14) -0.0040(13)
C16 0.0717(17) 0.0544(16) 0.0720(19) 0.0116(13) 0.0002(15) 0.0027(14)
C10 0.0804(19) 0.0580(17) 0.077(2) 0.0062(15) -0.0083(16) -0.0038(14)
C7 0.0594(16) 0.0601(16) 0.0689(18) 0.0020(14) -0.0041(14) 0.0054(12)
C11 0.0731(16) 0.0559(16) 0.0610(16) 0.0057(13) -0.0055(14) 0.0000(14)
C13 0.0656(16) 0.0567(16) 0.0667(17) 0.0074(13) -0.0024(14) -0.0045(13)
C9 0.0749(19) 0.0599(17) 0.087(2) 0.0136(15) 0.0005(17) 0.0073(14)
C18 0.0612(17) 0.0613(17) 0.126(3) 0.0053(17) -0.0108(17) -0.0073(14)
C24 0.0720(18) 0.0554(16) 0.084(2) 0.0012(14) 0.0010(16) -0.0016(13)
N2 0.0623(14) 0.0633(14) 0.150(2) 0.0234(15) -0.0285(15) -0.0146(12)
C8 0.0736(18) 0.0693(18) 0.0737(19) 0.0122(16) -0.0092(15) 0.0122(14)
F1 0.1136(14) 0.1453(17) 0.1230(17) 0.0378(13) 0.0357(13) 0.0024(12)
C22 0.077(2) 0.085(2) 0.086(2) 0.021(2) 0.0039(18) 0.0027(18)
C21 0.098(2) 0.093(2) 0.075(2) -0.0059(18) -0.0036(19) 0.021(2)
C20 0.089(2) 0.0586(17) 0.096(2) -0.0067(17) -0.0187(19) -0.0008(16)
C23 0.088(2) 0.0595(18) 0.094(2) 0.0104(17) -0.0036(19) -0.0029(16)

loop_
_atom_type_symbol
_atom_type_description
_atom_type_scat_dispersion_real
_atom_type_scat_dispersion_imag
_atom_type_scat_source
C C 0.0033 0.0016 'International Tables Vol C Tables 4.2.6.8 and 6.1.1.4'
H H 0.0000 0.0000 'International Tables Vol C Tables 4.2.6.8 and 6.1.1.4'
Cl Cl 0.1484 0.1585 'International Tables Vol C Tables 4.2.6.8 and 6.1.1.4'
F F 0.0171 0.0103 'International Tables Vol C Tables 4.2.6.8 and 6.1.1.4'
N N 0.0061 0.0033 'International Tables Vol C Tables 4.2.6.8 and 6.1.1.4'

loop_
_geom_angle_atom_site_label_1
_geom_angle_atom_site_label_2
_geom_angle_atom_site_label_3
_geom_angle
C13 C12 C17 116.5(2)
C13 C12 C5 123.1(2)
C17 C12 C5 120.3(2)
C5 C4 C3 120.8(2)
C5 C4 H4 119.6
C3 C4 H4 119.6
N1 C5 C4 121.9(2)
N1 C5 C12 115.7(2)
C4 C5 C12 122.4(2)
C1 N1 C5 117.6(2)
C2 C3 C4 117.0(2)
C2 C3 C6 121.7(2)
C4 C3 C6 121.4(2)
C16 C17 C12 121.9(2)
C16 C17 H17 119.1
C12 C17 H17 119.1
C11 C6 C7 117.6(2)
C11 C6 C3 121.1(2)
C7 C6 C3 121.3(2)
C24 C19 C20 117.6(3)
C24 C19 C18 120.0(3)
C20 C19 C18 122.4(2)
C16 C15 C14 120.5(2)
C16 C15 Cl1 119.7(2)
C14 C15 Cl1 119.9(2)
N1 C1 N2 118.1(2)
N1 C1 C2 123.5(2)
N2 C1 C2 118.4(2)
C3 C2 C1 119.1(2)
C3 C2 H2 120.5
C1 C2 H2 120.5
C15 C14 C13 119.7(2)
C15 C14 H14 120.2
C13 C14 H14 120.2
C15 C16 C17 119.3(2)
C15 C16 H16 120.4
C17 C16 H16 120.4
C9 C10 C11 120.4(3)
C9 C10 H10 119.8
C11 C10 H10 119.8
C8 C7 C6 121.1(2)
C8 C7 H7 119.4
C6 C7 H7 119.4
C10 C11 C6 120.9(2)
C10 C11 H11 119.5
C6 C11 H11 119.5
C14 C13 C12 122.1(2)
C14 C13 H13 119.0
C12 C13 H13 119.0
C10 C9 C8 120.1(3)
C10 C9 H9 119.9
C8 C9 H9 119.9
N2 C18 C19 114.0(2)
N2 C18 H18A 108.7
C19 C18 H18A 108.7
N2 C18 H18B 108.7
C19 C18 H18B 108.7
H18A C18 H18B 107.6
C23 C24 C19 121.4(3)
C23 C24 H24 119.3
C19 C24 H24 119.3
C1 N2 C18 123.7(2)
C1 N2 H2A 118.2
C18 N2 H2A 118.2
C9 C8 C7 119.9(3)
C9 C8 H8 120.1
C7 C8 H8 120.1
C23 C22 C21 122.8(3)
C23 C22 F1 118.8(3)
C21 C22 F1 118.4(3)
C22 C21 C20 118.6(3)
C22 C21 H21 120.7
C20 C21 H21 120.7
C21 C20 C19 121.0(3)
C21 C20 H20 119.5
C19 C20 H20 119.5
C22 C23 C24 118.6(3)
C22 C23 H23 120.7
C24 C23 H23 120.7

loop_
_geom_bond_atom_site_label_1
_geom_bond_atom_site_label_2
_geom_bond_distance
Cl1 C15 1.744(2)
C12 C13 1.388(3)
C12 C17 1.396(3)
C12 C5 1.490(3)
C4 C5 1.378(3)
C4 C3 1.404(3)
C4 H4 0.9300
C5 N1 1.354(3)
N1 C1 1.331(3)
C3 C2 1.379(3)
C3 C6 1.490(3)
C17 C16 1.390(3)
C17 H17 0.9300
C6 C11 1.392(3)
C6 C7 1.397(3)
C19 C24 1.387(3)
C19 C20 1.393(4)
C19 C18 1.498(4)
C15 C16 1.368(3)
C15 C14 1.375(3)
C1 N2 1.379(3)
C1 C2 1.407(3)
C2 H2 0.9300
C14 C13 1.378(3)
C14 H14 0.9300
C16 H16 0.9300
C10 C9 1.368(3)
C10 C11 1.383(3)
C10 H10 0.9300
C7 C8 1.382(3)
C7 H7 0.9300
C11 H11 0.9300
C13 H13 0.9300
C9 C8 1.375(4)
C9 H9 0.9300
C18 N2 1.453(3)
C18 H18A 0.9700
C18 H18B 0.9700
C24 C23 1.386(4)
C24 H24 0.9300
N2 H2A 0.8600
C8 H8 0.9300
F1 C22 1.358(3)
C22 C23 1.352(4)
C22 C21 1.355(4)
C21 C20 1.389(4)
C21 H21 0.9300
C20 H20 0.9300
C23 H23 0.9300

loop_
_geom_torsion_atom_site_label_1
_geom_torsion_atom_site_label_2
_geom_torsion_atom_site_label_3
_geom_torsion_atom_site_label_4
_geom_torsion
C3 C4 C5 N1 1.2(3)
C3 C4 C5 C12 -177.4(2)
C13 C12 C5 N1 -176.7(2)
C17 C12 C5 N1 1.6(3)
C13 C12 C5 C4 2.0(3)
C17 C12 C5 C4 -179.7(2)
C4 C5 N1 C1 1.2(3)
C12 C5 N1 C1 179.9(2)
C5 C4 C3 C2 -1.5(3)
C5 C4 C3 C6 178.2(2)
C13 C12 C17 C16 2.5(4)
C5 C12 C17 C16 -175.9(2)
C2 C3 C6 C11 155.2(2)
C4 C3 C6 C11 -24.5(3)
C2 C3 C6 C7 -24.9(3)
C4 C3 C6 C7 155.5(2)
C5 N1 C1 N2 177.7(2)
C5 N1 C1 C2 -3.4(4)
C4 C3 C2 C1 -0.6(3)
C6 C3 C2 C1 179.8(2)
N1 C1 C2 C3 3.1(4)
N2 C1 C2 C3 -178.0(2)
C16 C15 C14 C13 2.8(4)
Cl1 C15 C14 C13 -175.97(19)
C14 C15 C16 C17 -2.5(4)
Cl1 C15 C16 C17 176.29(19)
C12 C17 C16 C15 -0.2(4)
C11 C6 C7 C8 0.4(3)
C3 C6 C7 C8 -179.5(2)
C9 C10 C11 C6 0.4(4)
C7 C6 C11 C10 -0.6(4)
C3 C6 C11 C10 179.4(2)
C15 C14 C13 C12 -0.4(4)
C17 C12 C13 C14 -2.2(3)
C5 C12 C13 C14 176.2(2)
C11 C10 C9 C8 0.0(4)
C24 C19 C18 N2 146.5(3)
C20 C19 C18 N2 -33.9(4)
C20 C19 C24 C23 -0.2(4)
C18 C19 C24 C23 179.5(2)
N1 C1 N2 C18 -11.0(4)
C2 C1 N2 C18 170.0(3)
C19 C18 N2 C1 121.1(3)
C10 C9 C8 C7 -0.1(4)
C6 C7 C8 C9 -0.1(4)
C23 C22 C21 C20 1.4(5)
F1 C22 C21 C20 -178.7(2)
C22 C21 C20 C19 -1.0(4)
C24 C19 C20 C21 0.4(4)
C18 C19 C20 C21 -179.3(3)
C21 C22 C23 C24 -1.2(5)
F1 C22 C23 C24 178.9(2)
C19 C24 C23 C22 0.5(4)
